data_7233956
loop_
_publ_author_name
'Fengshou Wu'
'Jie Li'
'Hongbo Tong'
'Zaoying Li'
'Chihaya Adachi'
'Adam Langlois'
'Pierre D. Harvey'
'Li Liu'
'Wai-Yeung Wong'
'Wai-Kwok Wong'
'Xunjin Zhu'

_publ_section_title
;
 Phosphorescent Cu(I) complexes based on bis(pyrazol-1-yl-methyl)-pyridine
 derivatives for organic light-emitting diodes
;
_journal_name_full 'Journal of Materials Chemistry C'
_journal_page_first 138
_journal_page_last 146
_journal_paper_doi 10.1039/C4TC01885K
_journal_volume 3
_journal_year 2015
_chemical_formula_sum 'C31.5 H29 B Cl Cu F4 N5 P'
_chemical_formula_weight 694.36
_space_group_IT_number 14
_space_group_name_Hall '-P 2ybc'
_space_group_name_H-M_alt 'P 1 21/c 1'
_symmetry_cell_setting monoclinic
_symmetry_space_group_name_H-M 'P 1 21/c 1'
_atom_sites_solution_hydrogens geom
_atom_sites_solution_primary direct
_atom_sites_solution_secondary difmap
_cell_angle_alpha 90.00
_cell_angle_beta 91.893(4)
_cell_angle_gamma 90.00
_cell_formula_units_Z 8
_cell_length_a 10.470(3)
_cell_length_b 15.697(4)
_cell_length_c 39.879(11)
_cell_measurement_reflns_used 9953
_cell_measurement_temperature 296(2)
_cell_measurement_theta_max 21.15
_cell_measurement_theta_min 2.39
_cell_volume 6550(3)
_computing_structure_refinement 'SHELXL-97 (Sheldrick, 1997)'
_computing_structure_solution 'SHELXS-97 (Sheldrick, 1990)'
_diffrn_ambient_temperature 296(2)
_diffrn_measured_fraction_theta_full 1.000
_diffrn_measured_fraction_theta_max 1.000
_diffrn_radiation_monochromator graphite
_diffrn_radiation_source 'fine-focus sealed tube'
_diffrn_radiation_type MoK\a
_diffrn_radiation_wavelength 0.71073
_diffrn_reflns_av_R_equivalents 0.0583
_diffrn_reflns_av_sigmaI/netI 0.0406
_diffrn_reflns_limit_h_max 12
_diffrn_reflns_limit_h_min -12
_diffrn_reflns_limit_k_max 18
_diffrn_reflns_limit_k_min -18
_diffrn_reflns_limit_l_max 47
_diffrn_reflns_limit_l_min -47
_diffrn_reflns_number 68119
_diffrn_reflns_theta_full 25.00
_diffrn_reflns_theta_max 25.00
_diffrn_reflns_theta_min 1.39
_exptl_absorpt_coefficient_mu 0.850
_exptl_absorpt_correction_T_max 0.7010
_exptl_absorpt_correction_T_min 0.6711
_exptl_absorpt_correction_type multi-scan
_exptl_absorpt_process_details sadabs
_exptl_crystal_colour yellow
_exptl_crystal_density_diffrn 1.408
_exptl_crystal_density_method 'not measured'
_exptl_crystal_description block
_exptl_crystal_F_000 2840
_exptl_crystal_size_max 0.51
_exptl_crystal_size_mid 0.45
_exptl_crystal_size_min 0.45
_refine_diff_density_max 0.908
_refine_diff_density_min -0.580
_refine_diff_density_rms 0.061
_refine_ls_extinction_method none
_refine_ls_goodness_of_fit_ref 1.074
_refine_ls_hydrogen_treatment constr
_refine_ls_matrix_type full
_refine_ls_number_parameters 802
_refine_ls_number_reflns 11539
_refine_ls_number_restraints 0
_refine_ls_restrained_S_all 1.074
_refine_ls_R_factor_all 0.0841
_refine_ls_R_factor_gt 0.0592
_refine_ls_shift/su_max 0.001
_refine_ls_shift/su_mean 0.000
_refine_ls_structure_factor_coef Fsqd
_refine_ls_weighting_details 'calc w=1/[\s^2^(Fo^2^)+(0.0526P)^2^+11.0017P] where P=(Fo^2^+2Fc^2^)/3'
_refine_ls_weighting_scheme calc
_refine_ls_wR_factor_gt 0.1356
_refine_ls_wR_factor_ref 0.1495
_reflns_number_gt 8557
_reflns_number_total 11539
_reflns_threshold_expression >2sigma(I)
_cod_data_source_file 1000001.cif
_cod_data_source_block PCOD1000001
_cod_depositor_comments
;
The following automatic conversions were performed:

data item '_symmetry_cell_setting' value 'Monoclinic' was changed to
'monoclinic' in accordance with the built-in table derived from the
CIF Core dictionary named 'cif_core.dic' version 2.4.5 last updated
on 2014-11-21.

Automatic conversion script
Id: cif_fix_values 6909 2019-04-08 15:41:33Z antanas 

2024-09-02
Z value and formula fixed to values more according to usual
chemical conventions.                 miguel
;
_cod_original_formula_sum 'C63 H58 B2 Cl2 Cu2 F8 N10 P2'
_cod_original_formula_weight 1388.73
_cod_original_formula_units_Z 4
_cod_original_cell_volume 6551(3)
_cod_original_sg_symbol_H-M P2(1)/c
_cod_database_code 7233956

loop_
_symmetry_equiv_pos_as_xyz
'x, y, z'
'-x, y+1/2, -z+1/2'
'-x, -y, -z'
'x, -y-1/2, z-1/2'

loop_
_atom_site_label
_atom_site_type_symbol
_atom_site_fract_x
_atom_site_fract_y
_atom_site_fract_z
_atom_site_U_iso_or_equiv
_atom_site_adp_type
_atom_site_occupancy
_atom_site_symmetry_multiplicity
_atom_site_calc_flag
_atom_site_refinement_flags
_atom_site_disorder_assembly
_atom_site_disorder_group
Cu1 Cu 0.39715(5) 0.30287(3) 0.068242(13) 0.04413(15) Uani 1 1 d . . .
N1 N 0.3791(3) 0.4225(2) 0.04473(8) 0.0411(8) Uani 1 1 d . . .
N2 N 0.1284(3) 0.3588(2) 0.06936(9) 0.0502(9) Uani 1 1 d . . .
N3 N 0.2167(4) 0.3110(2) 0.08639(9) 0.0530(9) Uani 1 1 d . . .
N4 N 0.6097(3) 0.4136(2) 0.09172(9) 0.0467(8) Uani 1 1 d . . .
N5 N 0.5304(3) 0.3516(2) 0.10234(9) 0.0472(8) Uani 1 1 d . . .
P1 P 0.45555(10) 0.18244(6) 0.04515(3) 0.0406(2) Uani 1 1 d . . .
C1 C 0.4789(4) 0.4764(3) 0.04618(10) 0.0437(10) Uani 1 1 d . . .
C2 C 0.4666(5) 0.5617(3) 0.03844(11) 0.0558(12) Uani 1 1 d . . .
H2 H 0.5374 0.5976 0.0395 0.067 Uiso 1 1 calc R . .
C3 C 0.3475(5) 0.5930(3) 0.02916(12) 0.0621(13) Uani 1 1 d . . .
H3 H 0.3370 0.6503 0.0237 0.075 Uiso 1 1 calc R . .
C4 C 0.2453(5) 0.5389(3) 0.02808(11) 0.0575(12) Uani 1 1 d . . .
H4 H 0.1643 0.5591 0.0220 0.069 Uiso 1 1 calc R . .
C5 C 0.2630(4) 0.4536(3) 0.03617(10) 0.0462(10) Uani 1 1 d . . .
C6 C 0.1545(4) 0.3914(3) 0.03600(11) 0.0542(11) Uani 1 1 d . . .
H6A H 0.0782 0.4189 0.0268 0.065 Uiso 1 1 calc R . .
H6B H 0.1744 0.3439 0.0215 0.065 Uiso 1 1 calc R . .
C7 C 0.0211(5) 0.3650(3) 0.08639(14) 0.0634(13) Uani 1 1 d . . .
H7 H -0.0522 0.3946 0.0796 0.076 Uiso 1 1 calc R . .
C8 C 0.0385(5) 0.3203(3) 0.11532(15) 0.0714(15) Uani 1 1 d . . .
H8 H -0.0197 0.3132 0.1322 0.086 Uiso 1 1 calc R . .
C9 C 0.1609(5) 0.2874(3) 0.11435(13) 0.0625(13) Uani 1 1 d . . .
H9 H 0.1989 0.2535 0.1310 0.075 Uiso 1 1 calc R . .
C10 C 0.6048(4) 0.4380(3) 0.05627(11) 0.0501(11) Uani 1 1 d . . .
H10A H 0.6195 0.3881 0.0426 0.060 Uiso 1 1 calc R . .
H10B H 0.6722 0.4788 0.0522 0.060 Uiso 1 1 calc R . .
C11 C 0.6858(4) 0.4427(3) 0.11683(12) 0.0598(12) Uani 1 1 d . . .
H11 H 0.7478 0.4849 0.1154 0.072 Uiso 1 1 calc R . .
C12 C 0.6555(5) 0.3993(4) 0.14458(13) 0.0694(14) Uani 1 1 d . . .
H12 H 0.6917 0.4058 0.1660 0.083 Uiso 1 1 calc R . .
C13 C 0.5598(5) 0.3431(3) 0.13467(11) 0.0586(12) Uani 1 1 d . . .
H13 H 0.5211 0.3046 0.1489 0.070 Uiso 1 1 calc R . .
C14 C 0.6063(4) 0.1864(2) 0.02284(12) 0.0467(10) Uani 1 1 d . . .
C15 C 0.7130(5) 0.2156(3) 0.04075(16) 0.0686(14) Uani 1 1 d . . .
H15 H 0.7073 0.2298 0.0633 0.082 Uiso 1 1 calc R . .
C16 C 0.8279(5) 0.2237(4) 0.0251(2) 0.090(2) Uani 1 1 d . . .
H16 H 0.8999 0.2421 0.0373 0.108 Uiso 1 1 calc R . .
C17 C 0.8371(7) 0.2048(4) -0.0085(2) 0.098(3) Uani 1 1 d . . .
H17 H 0.9143 0.2117 -0.0191 0.118 Uiso 1 1 calc R . .
C18 C 0.7329(7) 0.1762(3) -0.02593(17) 0.0825(19) Uani 1 1 d . . .
H18 H 0.7392 0.1627 -0.0485 0.099 Uiso 1 1 calc R . .
C19 C 0.6157(5) 0.1666(3) -0.01062(13) 0.0599(13) Uani 1 1 d . . .
H19 H 0.5446 0.1470 -0.0229 0.072 Uiso 1 1 calc R . .
C20 C 0.4831(4) 0.0955(3) 0.07506(10) 0.0443(10) Uani 1 1 d . . .
C21 C 0.5547(5) 0.0241(3) 0.06778(13) 0.0674(14) Uani 1 1 d . . .
H21 H 0.5930 0.0197 0.0471 0.081 Uiso 1 1 calc R . .
C22 C 0.5697(6) -0.0406(3) 0.09101(15) 0.0815(17) Uani 1 1 d . . .
H22 H 0.6184 -0.0881 0.0859 0.098 Uiso 1 1 calc R . .
C23 C 0.5139(6) -0.0356(4) 0.12138(14) 0.0751(16) Uani 1 1 d . . .
H23 H 0.5235 -0.0799 0.1368 0.090 Uiso 1 1 calc R . .
C24 C 0.4438(5) 0.0348(4) 0.12908(12) 0.0696(14) Uani 1 1 d . . .
H24 H 0.4064 0.0389 0.1499 0.083 Uiso 1 1 calc R . .
C25 C 0.4284(5) 0.1002(3) 0.10584(11) 0.0552(11) Uani 1 1 d . . .
H25 H 0.3805 0.1479 0.1112 0.066 Uiso 1 1 calc R . .
C26 C 0.3386(4) 0.1414(2) 0.01442(10) 0.0394(9) Uani 1 1 d . . .
C27 C 0.2925(4) 0.1968(3) -0.01019(11) 0.0525(11) Uani 1 1 d . . .
H27 H 0.3246 0.2520 -0.0110 0.063 Uiso 1 1 calc R . .
C28 C 0.2000(5) 0.1717(3) -0.03354(13) 0.0633(13) Uani 1 1 d . . .
H28 H 0.1715 0.2093 -0.0502 0.076 Uiso 1 1 calc R . .
C29 C 0.1502(5) 0.0909(3) -0.03206(14) 0.0698(15) Uani 1 1 d . . .
H29 H 0.0864 0.0740 -0.0474 0.084 Uiso 1 1 calc R . .
C30 C 0.1945(5) 0.0353(3) -0.00790(14) 0.0658(14) Uani 1 1 d . . .
H30 H 0.1610 -0.0195 -0.0071 0.079 Uiso 1 1 calc R . .
C31 C 0.2881(4) 0.0598(3) 0.01518(11) 0.0489(10) Uani 1 1 d . . .
H31 H 0.3176 0.0213 0.0314 0.059 Uiso 1 1 calc R . .
Cu2 Cu 0.91889(5) 1.00453(4) 0.225006(14) 0.05024(16) Uani 1 1 d . . .
N6 N 0.7490(3) 0.9939(2) 0.25205(9) 0.0448(8) Uani 1 1 d . . .
N7 N 0.7450(3) 1.1449(2) 0.20750(9) 0.0542(10) Uani 1 1 d . . .
N8 N 0.8706(3) 1.1273(3) 0.21236(10) 0.0555(10) Uani 1 1 d . . .
N9 N 0.9750(3) 0.9788(2) 0.29711(10) 0.0522(9) Uani 1 1 d . . .
N10 N 1.0249(3) 1.0140(2) 0.26932(10) 0.0539(9) Uani 1 1 d . . .
P2 P 0.96525(11) 0.91802(7) 0.18409(3) 0.0459(3) Uani 1 1 d . . .
C32 C 0.7491(4) 0.9567(3) 0.28200(12) 0.0505(11) Uani 1 1 d . . .
C33 C 0.6418(6) 0.9563(4) 0.30155(15) 0.0768(16) Uani 1 1 d . . .
H33 H 0.6435 0.9295 0.3224 0.092 Uiso 1 1 calc R . .
C34 C 0.5336(6) 0.9963(4) 0.28951(17) 0.094(2) Uani 1 1 d . . .
H34 H 0.4603 0.9967 0.3021 0.113 Uiso 1 1 calc R . .
C35 C 0.5337(5) 1.0357(4) 0.25892(15) 0.0719(15) Uani 1 1 d . . .
H35 H 0.4608 1.0634 0.2506 0.086 Uiso 1 1 calc R . .
C36 C 0.6433(4) 1.0339(3) 0.24059(12) 0.0505(11) Uani 1 1 d . . .
C37 C 0.6516(4) 1.0766(3) 0.20691(12) 0.0595(12) Uani 1 1 d . . .
H37A H 0.6748 1.0346 0.1903 0.071 Uiso 1 1 calc R . .
H37B H 0.5685 1.0994 0.2003 0.071 Uiso 1 1 calc R . .
C38 C 0.7261(5) 1.2290(4) 0.20427(16) 0.0842(18) Uani 1 1 d . . .
H38 H 0.6477 1.2560 0.2008 0.101 Uiso 1 1 calc R . .
C39 C 0.8423(6) 1.2677(4) 0.2069(2) 0.101(2) Uani 1 1 d . . .
H39 H 0.8594 1.3258 0.2057 0.121 Uiso 1 1 calc R . .
C40 C 0.9290(5) 1.2025(3) 0.21181(15) 0.0723(15) Uani 1 1 d . . .
H40 H 1.0169 1.2101 0.2144 0.087 Uiso 1 1 calc R . .
C41 C 0.8723(5) 0.9167(3) 0.29385(13) 0.0614(13) Uani 1 1 d . . .
H41A H 0.8605 0.8897 0.3154 0.074 Uiso 1 1 calc R . .
H41B H 0.8960 0.8729 0.2781 0.074 Uiso 1 1 calc R . .
C42 C 1.0311(5) 1.0112(3) 0.32515(13) 0.0632(13) Uani 1 1 d . . .
H42 H 1.0126 0.9972 0.3471 0.076 Uiso 1 1 calc R . .
C43 C 1.1195(5) 1.0678(3) 0.31526(14) 0.0715(15) Uani 1 1 d . . .
H43 H 1.1739 1.1002 0.3290 0.086 Uiso 1 1 calc R . .
C44 C 1.1131(4) 1.0679(3) 0.28092(13) 0.0623(13) Uani 1 1 d . . .
H44 H 1.1640 1.1013 0.2675 0.075 Uiso 1 1 calc R . .
C45 C 0.8397(4) 0.8427(3) 0.17118(11) 0.0483(10) Uani 1 1 d . . .
C46 C 0.7573(5) 0.8150(3) 0.19529(14) 0.0664(14) Uani 1 1 d . . .
H46 H 0.7665 0.8352 0.2171 0.080 Uiso 1 1 calc R . .
C47 C 0.6612(5) 0.7574(4) 0.18715(18) 0.0836(18) Uani 1 1 d . . .
H47 H 0.6076 0.7377 0.2036 0.100 Uiso 1 1 calc R . .
C48 C 0.6454(5) 0.7296(4) 0.1548(2) 0.0850(19) Uani 1 1 d . . .
H48 H 0.5792 0.6922 0.1492 0.102 Uiso 1 1 calc R . .
C49 C 0.7251(6) 0.7559(4) 0.13084(16) 0.0784(16) Uani 1 1 d . . .
H49 H 0.7143 0.7359 0.1090 0.094 Uiso 1 1 calc R . .
C50 C 0.8228(5) 0.8127(3) 0.13884(12) 0.0643(13) Uani 1 1 d . . .
H50 H 0.8773 0.8306 0.1223 0.077 Uiso 1 1 calc R . .
C51 C 1.0021(4) 0.9714(3) 0.14500(11) 0.0516(11) Uani 1 1 d . . .
C52 C 0.9237(6) 1.0374(4) 0.13395(14) 0.0825(18) Uani 1 1 d . . .
H52 H 0.8546 1.0534 0.1466 0.099 Uiso 1 1 calc R . .
C53 C 0.9467(8) 1.0799(4) 0.10428(16) 0.100(2) Uani 1 1 d . . .
H53 H 0.8923 1.1233 0.0969 0.120 Uiso 1 1 calc R . .
C54 C 1.0477(7) 1.0584(4) 0.08619(15) 0.089(2) Uani 1 1 d . . .
H54 H 1.0644 1.0881 0.0666 0.107 Uiso 1 1 calc R . .
C55 C 1.1254(6) 0.9937(5) 0.09618(15) 0.0910(19) Uani 1 1 d . . .
H55 H 1.1941 0.9786 0.0832 0.109 Uiso 1 1 calc R . .
C56 C 1.1038(5) 0.9502(4) 0.12536(13) 0.0702(14) Uani 1 1 d . . .
H56 H 1.1581 0.9060 0.1320 0.084 Uiso 1 1 calc R . .
C57 C 1.1032(4) 0.8503(3) 0.19352(11) 0.0495(11) Uani 1 1 d . . .
C58 C 1.2173(4) 0.8900(4) 0.20339(14) 0.0704(15) Uani 1 1 d . . .
H58 H 1.2225 0.9492 0.2042 0.084 Uiso 1 1 calc R . .
C59 C 1.3228(5) 0.8407(5) 0.21202(17) 0.0894(19) Uani 1 1 d . . .
H59 H 1.3997 0.8669 0.2181 0.107 Uiso 1 1 calc R . .
C60 C 1.3153(5) 0.7535(4) 0.21167(16) 0.0848(18) Uani 1 1 d . . .
H60 H 1.3866 0.7209 0.2177 0.102 Uiso 1 1 calc R . .
C61 C 1.2042(6) 0.7149(4) 0.20256(16) 0.0798(17) Uani 1 1 d . . .
H61 H 1.1992 0.6557 0.2025 0.096 Uiso 1 1 calc R . .
C62 C 1.0975(5) 0.7626(3) 0.19332(12) 0.0591(12) Uani 1 1 d . . .
H62 H 1.0217 0.7353 0.1870 0.071 Uiso 1 1 calc R . .
B1 B 0.8951(6) 0.5973(4) 0.06022(16) 0.0616(15) Uani 1 1 d . . .
F1 F 0.7727(3) 0.6254(2) 0.05495(11) 0.1037(12) Uani 1 1 d . . .
F2 F 0.9154(4) 0.5727(3) 0.09246(9) 0.1180(13) Uani 1 1 d . . .
F3 F 0.9078(4) 0.5238(3) 0.04115(10) 0.1106(13) Uani 1 1 d . . .
F4 F 0.9792(3) 0.6557(3) 0.05110(12) 0.1250(16) Uani 1 1 d . . .
B2 B 0.3236(5) 0.2023(4) 0.20668(17) 0.0630(16) Uani 1 1 d . . .
F5 F 0.3786(8) 0.2172(5) 0.17917(14) 0.220(3) Uani 1 1 d . . .
F6 F 0.4227(6) 0.2285(4) 0.22709(17) 0.196(3) Uani 1 1 d . . .
F7 F 0.3059(4) 0.1182(3) 0.20891(13) 0.1371(17) Uani 1 1 d . . .
F8 F 0.2301(5) 0.2448(3) 0.2112(3) 0.286(6) Uani 1 1 d . . .
C63 C 0.2107(8) 0.6488(7) 0.1125(2) 0.144(4) Uani 1 1 d . . .
H63A H 0.1496 0.6608 0.1296 0.173 Uiso 1 1 calc R . .
H63B H 0.1641 0.6460 0.0911 0.173 Uiso 1 1 calc R . .
Cl1 Cl 0.2802(4) 0.5517(2) 0.12064(6) 0.1811(12) Uani 1 1 d . . .
Cl2 Cl 0.3191(3) 0.7312(2) 0.11138(7) 0.1683(10) Uani 1 1 d . . .

loop_
_atom_site_aniso_label
_atom_site_aniso_U_11
_atom_site_aniso_U_22
_atom_site_aniso_U_33
_atom_site_aniso_U_23
_atom_site_aniso_U_13
_atom_site_aniso_U_12
Cu1 0.0503(3) 0.0337(3) 0.0485(3) -0.0021(2) 0.0019(2) 0.0035(2)
N1 0.053(2) 0.0381(18) 0.0328(17) 0.0019(14) 0.0040(15) 0.0048(16)
N2 0.047(2) 0.048(2) 0.056(2) -0.0024(18) 0.0046(18) 0.0023(17)
N3 0.053(2) 0.049(2) 0.057(2) 0.0041(18) 0.0037(18) 0.0030(18)
N4 0.048(2) 0.046(2) 0.046(2) 0.0044(16) -0.0001(17) -0.0008(17)
N5 0.054(2) 0.043(2) 0.044(2) 0.0044(16) -0.0025(17) -0.0019(17)
P1 0.0447(6) 0.0319(5) 0.0454(6) -0.0005(4) 0.0039(5) 0.0033(5)
C1 0.059(3) 0.040(2) 0.033(2) 0.0016(17) 0.0047(19) -0.001(2)
C2 0.078(3) 0.040(2) 0.050(3) 0.006(2) 0.010(2) -0.005(2)
C3 0.092(4) 0.039(3) 0.056(3) 0.013(2) 0.008(3) 0.014(3)
C4 0.068(3) 0.055(3) 0.049(3) 0.010(2) 0.001(2) 0.020(3)
C5 0.055(3) 0.048(2) 0.037(2) 0.0042(19) 0.0033(19) 0.007(2)
C6 0.053(3) 0.059(3) 0.050(3) 0.001(2) -0.006(2) 0.008(2)
C7 0.046(3) 0.062(3) 0.083(4) -0.007(3) 0.011(3) 0.002(2)
C8 0.066(3) 0.069(3) 0.081(4) -0.005(3) 0.030(3) 0.000(3)
C9 0.076(3) 0.055(3) 0.057(3) 0.010(2) 0.015(3) 0.003(3)
C10 0.053(3) 0.050(3) 0.048(3) 0.008(2) 0.008(2) -0.004(2)
C11 0.052(3) 0.064(3) 0.063(3) -0.002(3) -0.009(2) -0.006(2)
C12 0.074(4) 0.082(4) 0.052(3) -0.005(3) -0.014(3) -0.009(3)
C13 0.069(3) 0.065(3) 0.042(3) 0.011(2) -0.003(2) -0.005(3)
C14 0.048(2) 0.030(2) 0.063(3) 0.0038(19) 0.011(2) 0.0053(18)
C15 0.047(3) 0.055(3) 0.103(4) -0.006(3) -0.001(3) 0.003(2)
C16 0.044(3) 0.063(4) 0.163(7) 0.010(4) 0.012(4) -0.001(3)
C17 0.070(4) 0.054(3) 0.174(8) 0.029(4) 0.063(5) 0.014(3)
C18 0.093(5) 0.055(3) 0.103(5) 0.018(3) 0.054(4) 0.017(3)
C19 0.067(3) 0.044(3) 0.070(3) 0.007(2) 0.019(3) 0.012(2)
C20 0.050(2) 0.040(2) 0.042(2) 0.0029(18) -0.0032(19) 0.0030(19)
C21 0.086(4) 0.054(3) 0.063(3) 0.008(2) 0.013(3) 0.028(3)
C22 0.112(5) 0.058(3) 0.075(4) 0.016(3) 0.004(3) 0.034(3)
C23 0.097(4) 0.062(3) 0.065(4) 0.022(3) -0.011(3) 0.009(3)
C24 0.086(4) 0.077(4) 0.046(3) 0.009(3) 0.003(3) -0.001(3)
C25 0.064(3) 0.048(3) 0.054(3) 0.001(2) 0.005(2) 0.009(2)
C26 0.043(2) 0.035(2) 0.040(2) -0.0020(17) 0.0046(18) 0.0063(17)
C27 0.065(3) 0.036(2) 0.057(3) 0.002(2) -0.005(2) 0.006(2)
C28 0.076(3) 0.054(3) 0.059(3) -0.003(2) -0.014(3) 0.013(3)
C29 0.061(3) 0.065(3) 0.082(4) -0.021(3) -0.018(3) 0.008(3)
C30 0.066(3) 0.046(3) 0.085(4) -0.008(3) -0.005(3) -0.008(2)
C31 0.053(3) 0.038(2) 0.056(3) 0.003(2) 0.005(2) 0.000(2)
Cu2 0.0466(3) 0.0548(3) 0.0495(3) -0.0036(3) 0.0050(2) 0.0046(3)
N6 0.0413(19) 0.044(2) 0.049(2) -0.0030(17) 0.0018(16) -0.0038(16)
N7 0.047(2) 0.059(2) 0.056(2) 0.0163(19) -0.0036(18) 0.0005(18)
N8 0.041(2) 0.062(2) 0.063(2) 0.009(2) 0.0014(18) 0.0014(18)
N9 0.049(2) 0.048(2) 0.059(2) 0.0084(18) -0.0061(18) -0.0025(17)
N10 0.048(2) 0.058(2) 0.056(2) 0.0021(19) -0.0007(18) 0.0001(18)
P2 0.0420(6) 0.0500(7) 0.0460(6) 0.0001(5) 0.0069(5) 0.0019(5)
C32 0.053(3) 0.043(2) 0.055(3) 0.002(2) 0.002(2) -0.010(2)
C33 0.077(4) 0.080(4) 0.075(4) 0.017(3) 0.020(3) -0.006(3)
C34 0.063(4) 0.120(5) 0.101(5) 0.028(4) 0.035(3) 0.007(4)
C35 0.044(3) 0.080(4) 0.092(4) 0.011(3) 0.012(3) 0.002(3)
C36 0.038(2) 0.049(3) 0.064(3) -0.001(2) -0.002(2) -0.005(2)
C37 0.044(3) 0.073(3) 0.061(3) 0.003(3) -0.009(2) 0.000(2)
C38 0.062(3) 0.068(4) 0.122(5) 0.044(4) -0.006(3) 0.014(3)
C39 0.062(4) 0.069(4) 0.172(7) 0.054(4) -0.003(4) -0.009(3)
C40 0.055(3) 0.064(3) 0.098(4) 0.025(3) 0.002(3) -0.009(3)
C41 0.065(3) 0.054(3) 0.065(3) 0.013(2) -0.004(2) -0.007(2)
C42 0.073(3) 0.062(3) 0.054(3) 0.000(2) -0.015(3) 0.008(3)
C43 0.074(4) 0.064(3) 0.075(4) 0.003(3) -0.027(3) -0.007(3)
C44 0.049(3) 0.063(3) 0.074(4) 0.007(3) -0.009(2) -0.007(2)
C45 0.035(2) 0.053(3) 0.057(3) 0.000(2) 0.002(2) 0.0050(19)
C46 0.056(3) 0.071(3) 0.074(3) -0.008(3) 0.016(3) -0.008(3)
C47 0.054(3) 0.082(4) 0.115(5) -0.004(4) 0.021(3) -0.012(3)
C48 0.053(3) 0.072(4) 0.128(6) 0.004(4) -0.022(4) -0.007(3)
C49 0.088(4) 0.070(4) 0.075(4) 0.001(3) -0.028(3) -0.008(3)
C50 0.069(3) 0.072(3) 0.051(3) 0.006(3) -0.001(2) -0.006(3)
C51 0.055(3) 0.055(3) 0.045(2) -0.003(2) 0.006(2) -0.005(2)
C52 0.104(5) 0.086(4) 0.058(3) 0.014(3) 0.020(3) 0.031(4)
C53 0.144(6) 0.085(5) 0.072(4) 0.023(3) 0.012(4) 0.027(4)
C54 0.122(6) 0.090(5) 0.055(3) 0.012(3) 0.008(4) -0.038(4)
C55 0.087(4) 0.120(6) 0.068(4) 0.010(4) 0.024(3) -0.019(4)
C56 0.068(3) 0.081(4) 0.062(3) 0.004(3) 0.017(3) -0.001(3)
C57 0.042(2) 0.058(3) 0.049(3) 0.002(2) 0.009(2) 0.001(2)
C58 0.046(3) 0.066(3) 0.098(4) 0.005(3) -0.004(3) -0.006(2)
C59 0.046(3) 0.101(5) 0.120(5) 0.006(4) -0.009(3) -0.002(3)
C60 0.052(3) 0.092(5) 0.110(5) 0.021(4) 0.002(3) 0.023(3)
C61 0.071(4) 0.063(3) 0.106(5) 0.016(3) 0.006(3) 0.011(3)
C62 0.052(3) 0.057(3) 0.069(3) 0.005(2) 0.004(2) -0.002(2)
B1 0.056(3) 0.056(3) 0.073(4) 0.012(3) 0.005(3) 0.004(3)
F1 0.0533(18) 0.069(2) 0.189(4) 0.008(2) 0.003(2) 0.0060(16)
F2 0.143(4) 0.130(3) 0.081(2) 0.018(2) -0.004(2) -0.022(3)
F3 0.116(3) 0.104(3) 0.111(3) -0.022(2) -0.010(2) 0.035(2)
F4 0.066(2) 0.105(3) 0.204(5) 0.072(3) 0.011(2) -0.013(2)
B2 0.045(3) 0.067(4) 0.077(4) 0.021(3) 0.010(3) 0.010(3)
F5 0.294(8) 0.247(7) 0.123(4) 0.037(4) 0.067(5) -0.098(6)
F6 0.156(5) 0.208(6) 0.219(7) -0.051(5) -0.066(5) 0.010(4)
F7 0.130(4) 0.083(3) 0.196(5) 0.038(3) -0.014(3) -0.008(2)
F8 0.078(3) 0.110(4) 0.673(17) -0.055(7) 0.076(6) 0.026(3)
C63 0.096(6) 0.229(11) 0.105(6) -0.051(7) -0.015(5) 0.004(7)
Cl1 0.251(3) 0.190(3) 0.1038(17) 0.0367(18) 0.0243(19) 0.047(3)
Cl2 0.175(2) 0.185(3) 0.143(2) 0.0080(19) -0.0349(19) -0.015(2)

loop_
_atom_type_symbol
_atom_type_description
_atom_type_scat_dispersion_real
_atom_type_scat_dispersion_imag
_atom_type_scat_source
C C 0.0033 0.0016 'International Tables Vol C Tables 4.2.6.8 and 6.1.1.4'
H H 0.0000 0.0000 'International Tables Vol C Tables 4.2.6.8 and 6.1.1.4'
B B 0.0013 0.0007 'International Tables Vol C Tables 4.2.6.8 and 6.1.1.4'
N N 0.0061 0.0033 'International Tables Vol C Tables 4.2.6.8 and 6.1.1.4'
F F 0.0171 0.0103 'International Tables Vol C Tables 4.2.6.8 and 6.1.1.4'
P P 0.1023 0.0942 'International Tables Vol C Tables 4.2.6.8 and 6.1.1.4'
Cu Cu 0.3201 1.2651 'International Tables Vol C Tables 4.2.6.8 and 6.1.1.4'
Cl Cl 0.1484 0.1585 'International Tables Vol C Tables 4.2.6.8 and 6.1.1.4'

loop_
_geom_angle_atom_site_label_1
_geom_angle_atom_site_label_2
_geom_angle_atom_site_label_3
_geom_angle
_geom_angle_site_symmetry_1
_geom_angle_site_symmetry_3
N3 Cu1 N5 110.84(15) . .
N3 Cu1 N1 91.83(14) . .
N5 Cu1 N1 90.68(13) . .
N3 Cu1 P1 118.27(11) . .
N5 Cu1 P1 113.79(11) . .
N1 Cu1 P1 127.06(9) . .
C5 N1 C1 118.5(4) . .
C5 N1 Cu1 120.3(3) . .
C1 N1 Cu1 119.0(3) . .
C7 N2 N3 110.9(4) . .
C7 N2 C6 128.6(4) . .
N3 N2 C6 120.4(3) . .
C9 N3 N2 105.3(4) . .
C9 N3 Cu1 135.7(3) . .
N2 N3 Cu1 118.6(3) . .
C11 N4 N5 111.5(4) . .
C11 N4 C10 129.4(4) . .
N5 N4 C10 119.1(3) . .
C13 N5 N4 104.6(4) . .
C13 N5 Cu1 137.4(3) . .
N4 N5 Cu1 117.9(3) . .
C26 P1 C20 105.23(19) . .
C26 P1 C14 104.8(2) . .
C20 P1 C14 102.80(19) . .
C26 P1 Cu1 113.30(13) . .
C20 P1 Cu1 114.12(14) . .
C14 P1 Cu1 115.39(13) . .
N1 C1 C2 122.4(4) . .
N1 C1 C10 115.8(4) . .
C2 C1 C10 121.8(4) . .
C3 C2 C1 118.9(5) . .
C3 C2 H2 120.6 . .
C1 C2 H2 120.6 . .
C4 C3 C2 119.2(4) . .
C4 C3 H3 120.4 . .
C2 C3 H3 120.4 . .
C3 C4 C5 119.6(4) . .
C3 C4 H4 120.2 . .
C5 C4 H4 120.2 . .
N1 C5 C4 121.5(4) . .
N1 C5 C6 116.3(4) . .
C4 C5 C6 122.2(4) . .
N2 C6 C5 112.9(4) . .
N2 C6 H6A 109.0 . .
C5 C6 H6A 109.0 . .
N2 C6 H6B 109.0 . .
C5 C6 H6B 109.0 . .
H6A C6 H6B 107.8 . .
N2 C7 C8 107.7(5) . .
N2 C7 H7 126.2 . .
C8 C7 H7 126.2 . .
C7 C8 C9 105.5(5) . .
C7 C8 H8 127.3 . .
C9 C8 H8 127.3 . .
N3 C9 C8 110.7(5) . .
N3 C9 H9 124.7 . .
C8 C9 H9 124.7 . .
N4 C10 C1 111.6(3) . .
N4 C10 H10A 109.3 . .
C1 C10 H10A 109.3 . .
N4 C10 H10B 109.3 . .
C1 C10 H10B 109.3 . .
H10A C10 H10B 108.0 . .
N4 C11 C12 107.0(4) . .
N4 C11 H11 126.5 . .
C12 C11 H11 126.5 . .
C11 C12 C13 106.0(4) . .
C11 C12 H12 127.0 . .
C13 C12 H12 127.0 . .
N5 C13 C12 110.9(4) . .
N5 C13 H13 124.5 . .
C12 C13 H13 124.5 . .
C19 C14 C15 119.5(4) . .
C19 C14 P1 123.4(4) . .
C15 C14 P1 116.9(4) . .
C16 C15 C14 119.8(6) . .
C16 C15 H15 120.1 . .
C14 C15 H15 120.1 . .
C17 C16 C15 120.7(6) . .
C17 C16 H16 119.6 . .
C15 C16 H16 119.6 . .
C18 C17 C16 119.3(6) . .
C18 C17 H17 120.4 . .
C16 C17 H17 120.4 . .
C17 C18 C19 121.2(6) . .
C17 C18 H18 119.4 . .
C19 C18 H18 119.4 . .
C14 C19 C18 119.4(6) . .
C14 C19 H19 120.3 . .
C18 C19 H19 120.3 . .
C25 C20 C21 118.4(4) . .
C25 C20 P1 118.7(3) . .
C21 C20 P1 122.8(3) . .
C22 C21 C20 120.3(5) . .
C22 C21 H21 119.8 . .
C20 C21 H21 119.8 . .
C23 C22 C21 120.8(5) . .
C23 C22 H22 119.6 . .
C21 C22 H22 119.6 . .
C22 C23 C24 119.6(5) . .
C22 C23 H23 120.2 . .
C24 C23 H23 120.2 . .
C23 C24 C25 119.9(5) . .
C23 C24 H24 120.0 . .
C25 C24 H24 120.0 . .
C20 C25 C24 120.9(4) . .
C20 C25 H25 119.5 . .
C24 C25 H25 119.5 . .
C27 C26 C31 118.1(4) . .
C27 C26 P1 117.7(3) . .
C31 C26 P1 124.1(3) . .
C28 C27 C26 121.3(4) . .
C28 C27 H27 119.4 . .
C26 C27 H27 119.4 . .
C29 C28 C27 119.6(5) . .
C29 C28 H28 120.2 . .
C27 C28 H28 120.2 . .
C30 C29 C28 119.9(5) . .
C30 C29 H29 120.1 . .
C28 C29 H29 120.1 . .
C29 C30 C31 120.7(5) . .
C29 C30 H30 119.7 . .
C31 C30 H30 119.7 . .
C30 C31 C26 120.4(4) . .
C30 C31 H31 119.8 . .
C26 C31 H31 119.8 . .
N8 Cu2 N10 105.32(15) . .
N8 Cu2 N6 89.69(14) . .
N10 Cu2 N6 90.37(14) . .
N8 Cu2 P2 117.29(12) . .
N10 Cu2 P2 123.88(11) . .
N6 Cu2 P2 122.80(10) . .
C32 N6 C36 119.3(4) . .
C32 N6 Cu2 121.1(3) . .
C36 N6 Cu2 119.2(3) . .
C38 N7 N8 110.7(4) . .
C38 N7 C37 129.0(4) . .
N8 N7 C37 120.3(4) . .
C40 N8 N7 105.2(4) . .
C40 N8 Cu2 136.7(3) . .
N7 N8 Cu2 117.2(3) . .
C42 N9 N10 110.8(4) . .
C42 N9 C41 129.0(4) . .
N10 N9 C41 120.2(4) . .
C44 N10 N9 104.9(4) . .
C44 N10 Cu2 134.0(3) . .
N9 N10 Cu2 117.4(3) . .
C51 P2 C57 104.8(2) . .
C51 P2 C45 103.1(2) . .
C57 P2 C45 103.8(2) . .
C51 P2 Cu2 114.26(16) . .
C57 P2 Cu2 113.68(15) . .
C45 P2 Cu2 115.82(15) . .
N6 C32 C33 122.0(5) . .
N6 C32 C41 116.3(4) . .
C33 C32 C41 121.7(5) . .
C34 C33 C32 118.5(5) . .
C34 C33 H33 120.8 . .
C32 C33 H33 120.8 . .
C35 C34 C33 119.7(5) . .
C35 C34 H34 120.1 . .
C33 C34 H34 120.1 . .
C34 C35 C36 119.2(5) . .
C34 C35 H35 120.4 . .
C36 C35 H35 120.4 . .
N6 C36 C35 121.4(4) . .
N6 C36 C37 116.2(4) . .
C35 C36 C37 122.4(4) . .
N7 C37 C36 111.9(4) . .
N7 C37 H37A 109.2 . .
C36 C37 H37A 109.2 . .
N7 C37 H37B 109.2 . .
C36 C37 H37B 109.2 . .
H37A C37 H37B 107.9 . .
N7 C38 C39 107.7(5) . .
N7 C38 H38 126.2 . .
C39 C38 H38 126.2 . .
C38 C39 C40 105.2(5) . .
C38 C39 H39 127.4 . .
C40 C39 H39 127.4 . .
N8 C40 C39 111.1(5) . .
N8 C40 H40 124.4 . .
C39 C40 H40 124.4 . .
N9 C41 C32 111.9(4) . .
N9 C41 H41A 109.2 . .
C32 C41 H41A 109.2 . .
N9 C41 H41B 109.2 . .
C32 C41 H41B 109.2 . .
H41A C41 H41B 107.9 . .
N9 C42 C43 106.9(5) . .
N9 C42 H42 126.6 . .
C43 C42 H42 126.6 . .
C42 C43 C44 106.3(5) . .
C42 C43 H43 126.8 . .
C44 C43 H43 126.8 . .
N10 C44 C43 111.1(5) . .
N10 C44 H44 124.5 . .
C43 C44 H44 124.5 . .
C50 C45 C46 118.6(4) . .
C50 C45 P2 123.6(4) . .
C46 C45 P2 117.8(4) . .
C47 C46 C45 120.5(5) . .
C47 C46 H46 119.7 . .
C45 C46 H46 119.7 . .
C48 C47 C46 119.7(6) . .
C48 C47 H47 120.2 . .
C46 C47 H47 120.2 . .
C49 C48 C47 120.7(6) . .
C49 C48 H48 119.7 . .
C47 C48 H48 119.7 . .
C48 C49 C50 120.1(6) . .
C48 C49 H49 119.9 . .
C50 C49 H49 119.9 . .
C45 C50 C49 120.4(5) . .
C45 C50 H50 119.8 . .
C49 C50 H50 119.8 . .
C56 C51 C52 117.3(5) . .
C56 C51 P2 124.2(4) . .
C52 C51 P2 118.4(4) . .
C51 C52 C53 120.9(6) . .
C51 C52 H52 119.6 . .
C53 C52 H52 119.6 . .
C54 C53 C52 120.0(6) . .
C54 C53 H53 120.0 . .
C52 C53 H53 120.0 . .
C53 C54 C55 120.5(6) . .
C53 C54 H54 119.8 . .
C55 C54 H54 119.8 . .
C54 C55 C56 120.5(6) . .
C54 C55 H55 119.7 . .
C56 C55 H55 119.7 . .
C55 C56 C51 120.8(6) . .
C55 C56 H56 119.6 . .
C51 C56 H56 119.6 . .
C62 C57 C58 119.0(4) . .
C62 C57 P2 123.2(4) . .
C58 C57 P2 117.7(4) . .
C59 C58 C57 119.3(5) . .
C59 C58 H58 120.3 . .
C57 C58 H58 120.3 . .
C60 C59 C58 120.8(5) . .
C60 C59 H59 119.6 . .
C58 C59 H59 119.6 . .
C61 C60 C59 119.9(5) . .
C61 C60 H60 120.0 . .
C59 C60 H60 120.0 . .
C60 C61 C62 120.6(5) . .
C60 C61 H61 119.7 . .
C62 C61 H61 119.7 . .
C57 C62 C61 120.3(5) . .
C57 C62 H62 119.8 . .
C61 C62 H62 119.8 . .
F4 B1 F2 111.8(5) . .
F4 B1 F1 111.2(5) . .
F2 B1 F1 110.8(5) . .
F4 B1 F3 110.3(5) . .
F2 B1 F3 105.6(5) . .
F1 B1 F3 106.9(5) . .
F8 B2 F5 114.9(8) . .
F8 B2 F7 115.0(6) . .
F5 B2 F7 107.8(6) . .
F8 B2 F6 110.5(7) . .
F5 B2 F6 95.8(6) . .
F7 B2 F6 111.3(6) . .
Cl1 C63 Cl2 113.4(5) . .
Cl1 C63 H63A 108.9 . .
Cl2 C63 H63A 108.9 . .
Cl1 C63 H63B 108.9 . .
Cl2 C63 H63B 108.9 . .
H63A C63 H63B 107.7 . .

loop_
_geom_bond_atom_site_label_1
_geom_bond_atom_site_label_2
_geom_bond_distance
_geom_bond_site_symmetry_2
Cu1 N3 2.049(4) .
Cu1 N5 2.063(3) .
Cu1 N1 2.104(3) .
Cu1 P1 2.1984(12) .
N1 C5 1.344(5) .
N1 C1 1.345(5) .
N2 C7 1.335(6) .
N2 N3 1.355(5) .
N2 C6 1.459(6) .
N3 C9 1.328(6) .
N4 C11 1.339(6) .
N4 N5 1.356(5) .
N4 C10 1.464(5) .
N5 C13 1.322(5) .
P1 C26 1.821(4) .
P1 C20 1.830(4) .
P1 C14 1.839(4) .
C1 C2 1.380(6) .
C1 C10 1.492(6) .
C2 C3 1.379(7) .
C2 H2 0.9300 .
C3 C4 1.366(7) .
C3 H3 0.9300 .
C4 C5 1.388(6) .
C4 H4 0.9300 .
C5 C6 1.498(6) .
C6 H6A 0.9700 .
C6 H6B 0.9700 .
C7 C8 1.357(7) .
C7 H7 0.9300 .
C8 C9 1.384(7) .
C8 H8 0.9300 .
C9 H9 0.9300 .
C10 H10A 0.9700 .
C10 H10B 0.9700 .
C11 C12 1.346(7) .
C11 H11 0.9300 .
C12 C13 1.383(7) .
C12 H12 0.9300 .
C13 H13 0.9300 .
C14 C19 1.377(6) .
C14 C15 1.384(7) .
C15 C16 1.379(8) .
C15 H15 0.9300 .
C16 C17 1.378(10) .
C16 H16 0.9300 .
C17 C18 1.351(10) .
C17 H17 0.9300 .
C18 C19 1.396(7) .
C18 H18 0.9300 .
C19 H19 0.9300 .
C20 C25 1.373(6) .
C20 C21 1.384(6) .
C21 C22 1.380(7) .
C21 H21 0.9300 .
C22 C23 1.364(8) .
C22 H22 0.9300 .
C23 C24 1.368(7) .
C23 H23 0.9300 .
C24 C25 1.389(7) .
C24 H24 0.9300 .
C25 H25 0.9300 .
C26 C27 1.386(6) .
C26 C31 1.387(6) .
C27 C28 1.379(6) .
C27 H27 0.9300 .
C28 C29 1.373(7) .
C28 H28 0.9300 .
C29 C30 1.369(7) .
C29 H29 0.9300 .
C30 C31 1.377(6) .
C30 H30 0.9300 .
C31 H31 0.9300 .
Cu2 N8 2.052(4) .
Cu2 N10 2.061(4) .
Cu2 N6 2.117(3) .
Cu2 P2 2.1894(13) .
N6 C32 1.330(5) .
N6 C36 1.339(5) .
N7 C38 1.341(6) .
N7 N8 1.351(5) .
N7 C37 1.450(6) .
N8 C40 1.330(6) .
N9 C42 1.345(6) .
N9 N10 1.358(5) .
N9 C41 1.454(6) .
N10 C44 1.324(6) .
P2 C51 1.822(5) .
P2 C57 1.822(5) .
P2 C45 1.829(5) .
C32 C33 1.388(7) .
C32 C41 1.497(6) .
C33 C34 1.369(8) .
C33 H33 0.9300 .
C34 C35 1.368(8) .
C34 H34 0.9300 .
C35 C36 1.381(6) .
C35 H35 0.9300 .
C36 C37 1.506(6) .
C37 H37A 0.9700 .
C37 H37B 0.9700 .
C38 C39 1.361(8) .
C38 H38 0.9300 .
C39 C40 1.378(8) .
C39 H39 0.9300 .
C40 H40 0.9300 .
C41 H41A 0.9700 .
C41 H41B 0.9700 .
C42 C43 1.352(7) .
C42 H42 0.9300 .
C43 C44 1.369(7) .
C43 H43 0.9300 .
C44 H44 0.9300 .
C45 C50 1.379(6) .
C45 C46 1.383(6) .
C46 C47 1.383(7) .
C46 H46 0.9300 .
C47 C48 1.367(9) .
C47 H47 0.9300 .
C48 C49 1.354(8) .
C48 H48 0.9300 .
C49 C50 1.386(7) .
C49 H49 0.9300 .
C50 H50 0.9300 .
C51 C56 1.383(7) .
C51 C52 1.385(7) .
C52 C53 1.387(8) .
C52 H52 0.9300 .
C53 C54 1.343(9) .
C53 H53 0.9300 .
C54 C55 1.352(9) .
C54 H54 0.9300 .
C55 C56 1.375(8) .
C55 H55 0.9300 .
C56 H56 0.9300 .
C57 C62 1.379(6) .
C57 C58 1.393(6) .
C58 C59 1.384(7) .
C58 H58 0.9300 .
C59 C60 1.371(9) .
C59 H59 0.9300 .
C60 C61 1.351(8) .
C60 H60 0.9300 .
C61 C62 1.384(7) .
C61 H61 0.9300 .
C62 H62 0.9300 .
B1 F4 1.331(7) .
B1 F2 1.352(7) .
B1 F1 1.365(6) .
B1 F3 1.389(7) .
B2 F8 1.203(7) .
B2 F5 1.278(7) .
B2 F7 1.337(7) .
B2 F6 1.361(8) .
C63 Cl1 1.715(10) .
C63 Cl2 1.722(10) .
C63 H63A 0.9700 .
C63 H63B 0.9700 .
